data_7150829
loop_
_publ_author_name
'Pearson, Emma L.'
'Willis, Anthony C.'
'Sherburn, Michael S.'
'Paddon-Row, Michael N.'

_publ_section_title
;
 Controlling cis/trans-selectivity in intramolecular Diels--Alder
 reactions of benzo-tethered, ester linked 1,3,9-decatrienes
;
_journal_issue 3
_journal_name_full 'Organic &amp;  Biomolecular Chemistry'
_journal_page_first 513
_journal_page_last 522
_journal_paper_doi 10.1039/b716910h
_journal_volume 6
_journal_year 2008
_chemical_compound_source
;
?
;
_chemical_formula_moiety ' C15 H13 Br O4 '
_chemical_formula_sum 'C15 H13 Br O4'
_chemical_formula_weight 337.17
_chemical_name_systematic
; 
? 
;
_space_group_IT_number 2
_symmetry_cell_setting triclinic
_symmetry_space_group_name_Hall '-P 1'
_symmetry_space_group_name_H-M 'P -1'
_atom_sites_solution_hydrogens geom
_atom_sites_solution_primary direct
_audit_creation_date 05-09-05
_audit_creation_method CRYSTALS_ver_12-03-99
_audit_update_record
;
2005-05-09 - Report on  C15 H13 Br O4 
             by Anthony C. Willis
             for Craig Turner and Mick Sherburn
2005-05-10 - passes checkcif tests with minor warnings
;
_cell_angle_alpha 103.9603(17)
_cell_angle_beta 93.8881(18)
_cell_angle_gamma 109.0036(18)
_cell_formula_units_Z 2
_cell_length_a 6.7091(2)
_cell_length_b 8.0770(2)
_cell_length_c 13.7233(4)
_cell_measurement_reflns_used 7773
_cell_measurement_temperature 200
_cell_measurement_theta_max 27
_cell_measurement_theta_min 3
_cell_volume 673.62(3)
_computing_cell_refinement
; 
 Denzo/Scalepack (Otwinowski & Minor, 1996) 
;
_computing_data_collection
; 
 COLLECT (Nonius BV, 1997) 
;
_computing_data_reduction
; 
 Denzo/Scalepack (Otwinowski & Minor, 1996) 
;
_computing_molecular_graphics
; 
ORTEP-II (Johnson 1976) in teXsan (MSC, 1992-1997)
;
_computing_publication_material
; 
 CRYSTALS (Watkin et al 2003) 
;
_computing_structure_refinement
; 
 CRYSTALS (Watkin et al 2003) 
;
_computing_structure_solution
; 
 SIR92 (Altomare et al, 1994) 
;
_diffrn_ambient_temperature 200
_diffrn_measured_fraction_theta_full 0.997
_diffrn_measured_fraction_theta_max 0.997
_diffrn_measurement_device_type
; 
Nonius Kappa CCD 
;
_diffrn_measurement_method ' \f and \w scans with CCD '
_diffrn_radiation_monochromator graphite
_diffrn_radiation_type 'Mo K\a'
_diffrn_radiation_wavelength 0.71073
_diffrn_reflns_av_R_equivalents 0.03
_diffrn_reflns_limit_h_max 7
_diffrn_reflns_limit_h_min -8
_diffrn_reflns_limit_k_max 10
_diffrn_reflns_limit_k_min -10
_diffrn_reflns_limit_l_max 17
_diffrn_reflns_limit_l_min -17
_diffrn_reflns_number 11941
_diffrn_reflns_theta_full 27.50
_diffrn_reflns_theta_max 27.50
_diffrn_reflns_theta_min 2.778
_diffrn_standards_decay_% 0.00
_diffrn_standards_interval_count 0
_diffrn_standards_interval_time 0
_diffrn_standards_number 0
_exptl_absorpt_coefficient_mu 3.061
_exptl_absorpt_correction_T_max 0.803
_exptl_absorpt_correction_T_min 0.497
_exptl_absorpt_correction_type integration
_exptl_absorpt_process_details
;
Gaussian integration (Coppens, 1970)
;
_exptl_crystal_colour ' colourless '
_exptl_crystal_density_diffrn 1.662
_exptl_crystal_density_meas ?
_exptl_crystal_description ' block '
_exptl_crystal_F_000 340
_exptl_crystal_size_max 0.32
_exptl_crystal_size_mid 0.19
_exptl_crystal_size_min 0.08
_refine_diff_density_max 0.27
_refine_diff_density_min -0.64
_refine_ls_extinction_method None
_refine_ls_goodness_of_fit_ref 1.0615
_refine_ls_hydrogen_treatment noref
_refine_ls_matrix_type full
_refine_ls_number_parameters 181
_refine_ls_number_reflns 2507
_refine_ls_number_restraints 0
_refine_ls_R_factor_all 0.0345
_refine_ls_R_factor_gt 0.0272
_refine_ls_shift/su_max 0.000821
_refine_ls_structure_factor_coef F
_refine_ls_weighting_details
;
 Method, part 1, Chebychev polynomial, (Watkin, 1994, Prince, 1982) 
 [weight] = 1.0/[A~0~*T~0~(x)+A~1~*T~1~(x) ... +A~n-1~]*T~n-1~(x)] 
 where A~i~ are the Chebychev coefficients listed below and x= Fcalc/Fmax 
 Method = Robust Weighting (Prince, 1982) 
 W = [weight] * [1-(deltaF/6*sigmaF)^2^]^2^ 
 A~i~ are: 
 1.05 0.191 0.722 
;
_refine_ls_weighting_scheme calc
_refine_ls_wR_factor_all 0.0356
_refine_ls_wR_factor_gt 0.0321
_refine_ls_wR_factor_ref 0.0321
_reflns_limit_h_max 8
_reflns_limit_h_min -8
_reflns_limit_k_max 10
_reflns_limit_k_min -10
_reflns_limit_l_max 17
_reflns_limit_l_min 0
_reflns_number_gt 2507
_reflns_number_total 3101
_reflns_threshold_expression I>3.00u(I)
_cod_data_source_file b716910h.txt
_cod_data_source_block
;
;
_cod_depositor_comments
;
The following automatic conversions were performed:
'_symmetry_cell_setting' value 'Triclinic' changed to 'triclinic'
according to '/home/saulius/struct/CIF-dictionaries/cif_core.dic'
dictionary named 'cif_core.dic' version 2.4.1 from 2010-06-29.

Automatic conversion script
Id: cif_fix_enum 1527 2010-12-29 10:47:43Z saulius 
;
_cod_original_sg_symbol_H-M 'P -1 '
_cod_original_formula_sum ' C15 H13 Br O4 '
_cod_database_code 7150829

loop_
_symmetry_equiv_pos_as_xyz
x,y,z
-x,-y,-z

loop_
_atom_site_label
_atom_site_type_symbol
_atom_site_fract_x
_atom_site_fract_y
_atom_site_fract_z
_atom_site_U_iso_or_equiv
_atom_site_occupancy
_atom_site_adp_type
_atom_site_refinement_flags_posn
_atom_site_refinement_flags_adp
_atom_site_refinement_flags_occupancy
_atom_site_disorder_assembly
_atom_site_disorder_group
_atom_site_attached_hydrogens
Br1 Br 0.55757(4) 0.81720(3) 0.234293(17) 0.0380 1.0000 Uani . . . . . .
O1 O 1.0645(2) 0.5919(2) 0.35489(12) 0.0358 1.0000 Uani . . . . . .
O2 O 1.0929(2) 0.3853(2) 0.22568(13) 0.0433 1.0000 Uani . . . . . .
O3 O 0.3292(3) 0.1305(2) 0.02360(12) 0.0435 1.0000 Uani . . . . . .
O4 O 0.3482(2) 0.07961(18) 0.17621(11) 0.0306 1.0000 Uani . . . . . .
C1 C 0.6418(3) 0.6090(2) 0.20050(15) 0.0266 1.0000 Uani . . . . . .
C2 C 0.6247(3) 0.5032(2) 0.27903(14) 0.0239 1.0000 Uani . . . . . .
C3 C 0.7237(3) 0.6214(2) 0.38577(14) 0.0264 1.0000 Uani . . . . . .
C4 C 0.6092(3) 0.6920(3) 0.45465(16) 0.0353 1.0000 Uani . . . . . .
C5 C 0.7087(4) 0.8006(3) 0.55186(17) 0.0431 1.0000 Uani . . . . . .
C6 C 0.9246(4) 0.8393(3) 0.58126(17) 0.0450 1.0000 Uani . . . . . .
C7 C 1.0409(4) 0.7682(3) 0.51500(17) 0.0398 1.0000 Uani . . . . . .
C8 C 0.9377(3) 0.6589(3) 0.41871(15) 0.0301 1.0000 Uani . . . . . .
C9 C 0.9755(3) 0.4445(3) 0.27259(16) 0.0299 1.0000 Uani . . . . . .
C10 C 0.7327(3) 0.3611(2) 0.24805(14) 0.0249 1.0000 Uani . . . . . .
C11 C 0.6695(3) 0.2596(2) 0.13444(14) 0.0268 1.0000 Uani . . . . . .
C12 C 0.7442(3) 0.3918(3) 0.07024(15) 0.0318 1.0000 Uani . . . . . .
C13 C 0.6958(3) 0.5631(3) 0.10938(15) 0.0299 1.0000 Uani . . . . . .
C14 C 0.4307(3) 0.1535(2) 0.10434(14) 0.0272 1.0000 Uani . . . . . .
C15 C 0.1262(3) -0.0402(3) 0.14887(19) 0.0389 1.0000 Uani . . . . . .
H21 H 0.4690 0.4441 0.28027 0.0281 1.0000 Uiso R . . . . .
H41 H 0.4534 0.6642 0.43395 0.0406 1.0000 Uiso R . . . . .
H51 H 0.6247 0.8509 0.60066 0.0493 1.0000 Uiso R . . . . .
H61 H 0.9963 0.9192 0.65094 0.0494 1.0000 Uiso R . . . . .
H71 H 1.1963 0.7950 0.53599 0.0444 1.0000 Uiso R . . . . .
H101 H 0.6806 0.2735 0.28918 0.0299 1.0000 Uiso R . . . . .
H111 H 0.7427 0.1684 0.12094 0.0318 1.0000 Uiso R . . . . .
H121 H 0.9018 0.4250 0.07206 0.0378 1.0000 Uiso R . . . . .
H122 H 0.6698 0.3307 -0.00147 0.0378 1.0000 Uiso R . . . . .
H131 H 0.7047 0.6457 0.06477 0.0347 1.0000 Uiso R . . . . .
H151 H 0.0791 -0.0886 0.20727 0.0426 1.0000 Uiso R . . . . .
H152 H 0.1106 -0.1441 0.08829 0.0426 1.0000 Uiso R . . . . .
H153 H 0.0360 0.0294 0.13221 0.0426 1.0000 Uiso R . . . . .

loop_
_atom_site_aniso_label
_atom_site_aniso_U_11
_atom_site_aniso_U_22
_atom_site_aniso_U_33
_atom_site_aniso_U_23
_atom_site_aniso_U_13
_atom_site_aniso_U_12
Br1 0.04138(13) 0.02900(11) 0.04597(13) 0.00966(8) -0.00111(8) 0.01761(8)
O1 0.0204(6) 0.0400(8) 0.0393(8) 0.0017(6) -0.0023(5) 0.0088(6)
O2 0.0261(7) 0.0471(9) 0.0529(10) 0.0022(7) 0.0023(7) 0.0171(6)
O3 0.0361(8) 0.0471(9) 0.0373(8) 0.0123(7) -0.0072(6) 0.0039(7)
O4 0.0233(6) 0.0279(7) 0.0372(7) 0.0092(6) 0.0022(5) 0.0050(5)
C1 0.0224(8) 0.0226(8) 0.0330(9) 0.0079(7) -0.0011(7) 0.0065(7)
C2 0.0191(7) 0.0240(8) 0.0271(8) 0.0072(7) 0.0007(6) 0.0060(6)
C3 0.0256(9) 0.0250(8) 0.0273(9) 0.0087(7) 0.0024(7) 0.0066(7)
C4 0.0315(10) 0.0368(11) 0.0332(10) 0.0052(8) 0.0052(8) 0.0097(8)
C5 0.0452(12) 0.0453(13) 0.0327(11) 0.0036(9) 0.0097(9) 0.0124(10)
C6 0.0501(13) 0.0443(13) 0.0292(10) 0.0029(9) -0.0034(9) 0.0093(10)
C7 0.0350(11) 0.0410(12) 0.0350(11) 0.0057(9) -0.0074(9) 0.0085(9)
C8 0.0269(9) 0.0305(9) 0.0312(9) 0.0092(7) -0.0004(7) 0.0083(7)
C9 0.0231(8) 0.0307(9) 0.0357(10) 0.0095(8) 0.0006(7) 0.0099(7)
C10 0.0208(8) 0.0249(8) 0.0292(9) 0.0087(7) 0.0015(7) 0.0077(7)
C11 0.0240(8) 0.0244(8) 0.0311(9) 0.0056(7) 0.0025(7) 0.0093(7)
C12 0.0306(9) 0.0345(10) 0.0296(9) 0.0099(8) 0.0069(8) 0.0094(8)
C13 0.0260(9) 0.0298(9) 0.0311(9) 0.0121(7) 0.0000(7) 0.0043(7)
C14 0.0270(9) 0.0211(8) 0.0311(9) 0.0037(7) 0.0010(7) 0.0085(7)
C15 0.0246(9) 0.0329(10) 0.0489(12) 0.0033(9) 0.0059(9) 0.0027(8)

loop_
_atom_type_symbol
_atom_type_scat_dispersion_real
_atom_type_scat_dispersion_imag
_atom_type_scat_Cromer_Mann_a1
_atom_type_scat_Cromer_Mann_b1
_atom_type_scat_Cromer_Mann_a2
_atom_type_scat_Cromer_Mann_b2
_atom_type_scat_Cromer_Mann_a3
_atom_type_scat_Cromer_Mann_b3
_atom_type_scat_Cromer_Mann_a4
_atom_type_scat_Cromer_Mann_b4
_atom_type_scat_Cromer_Mann_c
_atom_type_scat_source
'C   ' 0.0033 0.0016 2.3100 20.8439 1.0200 10.2075 1.5886 0.5687 0.8650 51.6512 0.2156 International_Tables_Vol_IV_Table_2.2B
'H   ' 0.0000 0.0000 0.4930 10.5109 0.3229 26.1257 0.1402 3.1424 0.0408 57.7998 0.0030 International_Tables_Vol_IV_Table_2.2B
'Br  ' -0.2901 2.4595 17.1789 2.1723 5.2358 16.5796 5.6377 0.2609 3.9851 41.4328 2.9557 International_Tables_Vol_IV_Table_2.2B
'O   ' 0.0106 0.0060 3.0485 13.2771 2.2868 5.7011 1.5463 0.3239 0.8670 32.9089 0.2508 International_Tables_Vol_IV_Table_2.2B

loop_
_exptl_crystal_face_index_h
_exptl_crystal_face_index_k
_exptl_crystal_face_index_l
_exptl_crystal_face_perp_dist
10 0 0 0.170
0 1 0 0.050
0 -1 0 0.030
1 4 0 0.052
0 1 -6 0.088
0 -1 6 0.106
-2 1 -1 0.158
2 -3 -3 0.110

loop_
_geom_angle_atom_site_label_1
_geom_angle_site_symmetry_1
_geom_angle_atom_site_label_2
_geom_angle_site_symmetry_2
_geom_angle_atom_site_label_3
_geom_angle_site_symmetry_3
_geom_angle
_geom_angle_publ_flag
C8 . O1 . C9 . 121.07(15) yes
C14 . O4 . C15 . 115.39(16) yes
Br1 . C1 . C2 . 115.87(13) yes
Br1 . C1 . C13 . 117.94(14) yes
C2 . C1 . C13 . 126.03(17) yes
C1 . C2 . C3 . 113.77(15) yes
C1 . C2 . C10 . 108.78(15) yes
C3 . C2 . C10 . 109.17(14) yes
C1 . C2 . H21 . 106.912 no
C3 . C2 . H21 . 106.516 no
C10 . C2 . H21 . 111.714 no
C2 . C3 . C4 . 123.17(17) yes
C2 . C3 . C8 . 119.17(17) yes
C4 . C3 . C8 . 117.65(18) yes
C3 . C4 . C5 . 120.7(2) yes
C3 . C4 . H41 . 119.628 no
C5 . C4 . H41 . 119.630 no
C4 . C5 . C6 . 120.0(2) yes
C4 . C5 . H51 . 120.004 no
C6 . C5 . H51 . 120.007 no
C5 . C6 . C7 . 120.4(2) yes
C5 . C6 . H61 . 119.805 no
C7 . C6 . H61 . 119.807 no
C6 . C7 . C8 . 118.6(2) yes
C6 . C7 . H71 . 120.704 no
C8 . C7 . H71 . 120.705 no
O1 . C8 . C7 . 115.86(18) yes
O1 . C8 . C3 . 121.52(17) yes
C7 . C8 . C3 . 122.6(2) yes
O1 . C9 . O2 . 117.80(17) yes
O1 . C9 . C10 . 118.05(17) yes
O2 . C9 . C10 . 124.12(18) yes
C2 . C10 . C9 . 112.75(15) yes
C2 . C10 . C11 . 111.90(14) yes
C9 . C10 . C11 . 108.42(15) yes
C2 . C10 . H101 . 105.111 no
C9 . C10 . H101 . 108.829 no
C11 . C10 . H101 . 109.735 no
C10 . C11 . C12 . 110.53(15) yes
C10 . C11 . C14 . 112.55(15) yes
C12 . C11 . C14 . 110.49(15) yes
C10 . C11 . H111 . 106.952 no
C12 . C11 . H111 . 109.155 no
C14 . C11 . H111 . 106.991 no
C11 . C12 . C13 . 111.62(16) yes
C11 . C12 . H121 . 108.934 no
C13 . C12 . H121 . 108.932 no
C11 . C12 . H122 . 108.933 no
C13 . C12 . H122 . 108.934 no
H121 . C12 . H122 . 109.467 no
C12 . C13 . C1 . 122.77(18) yes
C12 . C13 . H131 . 118.613 no
C1 . C13 . H131 . 118.614 no
C11 . C14 . O4 . 112.01(15) yes
C11 . C14 . O3 . 124.45(18) yes
O4 . C14 . O3 . 123.44(18) yes
O4 . C15 . H151 . 109.466 no
O4 . C15 . H152 . 109.467 no
H151 . C15 . H152 . 109.476 no
O4 . C15 . H153 . 109.467 no
H151 . C15 . H153 . 109.476 no
H152 . C15 . H153 . 109.476 no

loop_
_geom_bond_atom_site_label_1
_geom_bond_site_symmetry_1
_geom_bond_atom_site_label_2
_geom_bond_site_symmetry_2
_geom_bond_distance
_geom_bond_publ_flag
Br1 . C1 . 1.9081(18) yes
O1 . C8 . 1.398(3) yes
O1 . C9 . 1.359(2) yes
O2 . C9 . 1.195(3) yes
O3 . C14 . 1.201(2) yes
O4 . C14 . 1.334(2) yes
O4 . C15 . 1.451(2) yes
C1 . C2 . 1.517(3) yes
C1 . C13 . 1.326(3) yes
C2 . C3 . 1.510(2) yes
C2 . C10 . 1.540(2) yes
C2 . H21 . 1.000 no
C3 . C4 . 1.390(3) yes
C3 . C8 . 1.386(3) yes
C4 . C5 . 1.389(3) yes
C4 . H41 . 1.000 no
C5 . C6 . 1.387(4) yes
C5 . H51 . 1.000 no
C6 . C7 . 1.379(4) yes
C6 . H61 . 1.000 no
C7 . C8 . 1.386(3) yes
C7 . H71 . 1.000 no
C9 . C10 . 1.524(2) yes
C10 . C11 . 1.533(3) yes
C10 . H101 . 1.000 no
C11 . C12 . 1.528(3) yes
C11 . C14 . 1.522(3) yes
C11 . H111 . 1.000 no
C12 . C13 . 1.505(3) yes
C12 . H121 . 1.000 no
C12 . H122 . 1.000 no
C13 . H131 . 1.000 no
C15 . H151 . 1.000 no
C15 . H152 . 1.000 no
C15 . H153 . 1.000 no

loop_
_geom_contact_atom_site_label_1
_geom_contact_atom_site_label_2
_geom_contact_distance
_geom_contact_site_symmetry_1
_geom_contact_site_symmetry_2
_geom_contact_publ_flag
Br1 O4 3.115(2) . 1_565 no
O1 C4 3.570(2) . 1_655 no
O2 C2 3.357(2) . 1_655 no
O2 O4 3.405(2) . 1_655 no
O2 C15 3.429(3) . 1_655 no
O2 C6 3.542(3) . 2_766 no
O3 C11 3.370(2) . 2_655 no
O3 C14 3.433(3) . 2_655 no
O3 C13 3.448(3) . 2_665 no
O3 C15 3.493(3) . 2 no
O3 O3 3.578(4) . 2_655 no
C4 C4 3.531(5) . 2_666 no
C6 C9 3.572(4) . 2_766 no
C13 C15 3.438(3) . 1_665 no
C13 C13 3.559(4) . 2_665 no

loop_
_geom_torsion_atom_site_label_1
_geom_torsion_atom_site_label_2
_geom_torsion_atom_site_label_3
_geom_torsion_atom_site_label_4
_geom_torsion_site_symmetry_1
_geom_torsion_site_symmetry_2
_geom_torsion_site_symmetry_3
_geom_torsion_site_symmetry_4
_geom_torsion
_geom_torsion_publ_flag
Br1 C1 C2 C3 . . . . -48.8(2) no
Br1 C1 C2 C10 . . . . -170.7(1) no
Br1 C1 C13 C12 . . . . -173.9(1) no
O1 C8 C3 C2 . . . . 0.9(3) no
O1 C8 C3 C4 . . . . 179.3(2) no
O1 C8 C7 C6 . . . . 179.6(2) no
O1 C9 C10 C2 . . . . 31.3(3) no
O1 C9 C10 C11 . . . . 155.7(2) no
O2 C9 O1 C8 . . . . -174.3(2) no
O2 C9 C10 C2 . . . . -150.9(2) no
O2 C9 C10 C11 . . . . -26.5(3) no
O3 C14 O4 C15 . . . . 2.9(3) no
O3 C14 C11 C10 . . . . 146.5(2) no
O3 C14 C11 C12 . . . . 22.4(3) no
O4 C14 C11 C10 . . . . -37.0(2) no
O4 C14 C11 C12 . . . . -161.2(2) no
C1 C2 C3 C4 . . . . 92.5(2) no
C1 C2 C3 C8 . . . . -89.1(2) no
C1 C2 C10 C9 . . . . 77.7(2) no
C1 C2 C10 C11 . . . . -44.8(2) no
C1 C13 C12 C11 . . . . 14.5(2) no
C2 C1 C13 C12 . . . . 1.4(3) no
C2 C3 C4 C5 . . . . -179.8(2) no
C2 C3 C8 C7 . . . . 179.1(2) no
C2 C10 C11 C12 . . . . 62.7(2) no
C2 C10 C11 C14 . . . . -61.4(2) no
C3 C2 C1 C13 . . . . 135.9(2) no
C3 C2 C10 C9 . . . . -47.0(2) no
C3 C2 C10 C11 . . . . -169.6(1) no
C3 C4 C5 C6 . . . . -0.2(4) no
C3 C8 O1 C9 . . . . -21.4(3) no
C3 C8 C7 C6 . . . . 1.4(4) no
C4 C3 C2 C10 . . . . -145.7(2) no
C4 C3 C8 C7 . . . . -2.5(3) no
C4 C5 C6 C7 . . . . -1.0(4) no
C5 C4 C3 C8 . . . . 1.9(3) no
C5 C6 C7 C8 . . . . 0.4(4) no
C7 C8 O1 C9 . . . . 160.3(2) no
C8 O1 C9 C10 . . . . 3.6(3) no
C8 C3 C2 C10 . . . . 32.6(2) no
C9 C10 C11 C12 . . . . -62.2(2) no
C9 C10 C11 C14 . . . . 173.7(2) no
C10 C2 C1 C13 . . . . 13.9(2) no
C10 C11 C12 C13 . . . . -45.0(2) no
C11 C14 O4 C15 . . . . -173.6(2) no
C13 C12 C11 C14 . . . . 80.3(2) no
